data_7206732
loop_
_publ_author_name
'Nauha, Elisa'
'Kolehmainen, Erkki'
'Nissinen, Maija'

_publ_section_title
;
 Packing incentives and a reliable N--H&#x22EF;N--pyridine synthon in
 co-crystallization of bipyridines with two agrochemical actives
;
_journal_issue 21
_journal_name_full CrystEngComm
_journal_page_first 6531
_journal_paper_doi 10.1039/c1ce05730h
_journal_volume 13
_journal_year 2011
_chemical_formula_moiety 'C12 H14 N4 O4 S2, 0.5(C10 H8 N2)'
_chemical_formula_sum 'C17 H18 N5 O4 S2'
_chemical_formula_weight 420.48
_chemical_name_systematic
;
?
;
_space_group_IT_number 2
_symmetry_cell_setting triclinic
_symmetry_space_group_name_Hall '-P 1'
_symmetry_space_group_name_H-M 'P -1'
_atom_sites_solution_hydrogens geom
_atom_sites_solution_primary direct
_atom_sites_solution_secondary difmap
_audit_creation_method SHELXL-97
_cell_angle_alpha 100.183(3)
_cell_angle_beta 104.203(3)
_cell_angle_gamma 101.444(3)
_cell_formula_units_Z 2
_cell_length_a 9.0382(2)
_cell_length_b 9.5723(2)
_cell_length_c 12.5370(3)
_cell_measurement_temperature 173(2)
_cell_volume 1001.16(5)
_computing_cell_refinement 'HKL Scalepack (Otwinowski & Minor 1997)'
_computing_data_collection 'Collect (Bruker AXS BV, 1997-2004)'
_computing_data_reduction 'HKL Denzo and Scalepack (Otwinowski & Minor 1997)'
_computing_structure_refinement 'SHELXL-97 (Sheldrick, 1997)'
_computing_structure_solution 'SHELXS-97 (Sheldrick, 1990)'
_diffrn_ambient_temperature 173(2)
_diffrn_detector_area_resol_mean 9
_diffrn_measured_fraction_theta_full 0.935
_diffrn_measured_fraction_theta_max 0.935
_diffrn_measurement_device_type KappaCCD
_diffrn_measurement_method CCD
_diffrn_radiation_monochromator 'horizonally mounted graphite crystal'
_diffrn_radiation_source 'fine-focus sealed tube'
_diffrn_radiation_type CuK\a
_diffrn_radiation_wavelength 1.54178
_diffrn_reflns_av_R_equivalents 0.1194
_diffrn_reflns_av_sigmaI/netI 0.0551
_diffrn_reflns_limit_h_max 10
_diffrn_reflns_limit_h_min -7
_diffrn_reflns_limit_k_max 11
_diffrn_reflns_limit_k_min -11
_diffrn_reflns_limit_l_max 14
_diffrn_reflns_limit_l_min -14
_diffrn_reflns_number 4322
_diffrn_reflns_theta_full 66.54
_diffrn_reflns_theta_max 66.54
_diffrn_reflns_theta_min 3.74
_exptl_absorpt_coefficient_mu 2.709
_exptl_absorpt_correction_T_max 0.6133
_exptl_absorpt_correction_T_min 0.6133
_exptl_absorpt_correction_type multi-scan
_exptl_absorpt_process_details
;
Denzo (Otwinowski, Borek, Majewski & Minor,2003)
;
_exptl_crystal_colour colorless
_exptl_crystal_density_diffrn 1.395
_exptl_crystal_density_method 'not measured'
_exptl_crystal_description block
_exptl_crystal_F_000 438
_exptl_crystal_size_max 0.20
_exptl_crystal_size_mid 0.20
_exptl_crystal_size_min 0.20
_refine_diff_density_max 0.530
_refine_diff_density_min -0.419
_refine_diff_density_rms 0.114
_refine_ls_extinction_coef 0.017(2)
_refine_ls_extinction_expression Fc^*^=kFc[1+0.001xFc^2^\l^3^/sin(2\q)]^-1/4^
_refine_ls_extinction_method SHELXL
_refine_ls_goodness_of_fit_ref 1.069
_refine_ls_hydrogen_treatment mixed
_refine_ls_matrix_type full
_refine_ls_number_parameters 268
_refine_ls_number_reflns 3298
_refine_ls_number_restraints 4
_refine_ls_restrained_S_all 1.070
_refine_ls_R_factor_all 0.0735
_refine_ls_R_factor_gt 0.0657
_refine_ls_shift/su_max 0.000
_refine_ls_shift/su_mean 0.000
_refine_ls_structure_factor_coef Fsqd
_refine_ls_weighting_details 'calc w=1/[\s^2^(Fo^2^)+(0.1243P)^2^+0.4900P] where P=(Fo^2^+2Fc^2^)/3'
_refine_ls_weighting_scheme calc
_refine_ls_wR_factor_gt 0.1788
_refine_ls_wR_factor_ref 0.1882
_reflns_number_gt 2873
_reflns_number_total 3298
_reflns_threshold_expression >2sigma(I)
_cod_data_source_file c1ce05730h.txt
_cod_data_source_block TM-44bp
_cod_original_cell_volume 1001.16(4)
_cod_original_sg_symbol_H-M P-1
_cod_database_code 7206732

loop_
_symmetry_equiv_pos_as_xyz
'x, y, z'
'-x, -y, -z'

loop_
_atom_site_label
_atom_site_type_symbol
_atom_site_fract_x
_atom_site_fract_y
_atom_site_fract_z
_atom_site_U_iso_or_equiv
_atom_site_adp_type
_atom_site_occupancy
_atom_site_symmetry_multiplicity
_atom_site_calc_flag
_atom_site_refinement_flags
S1 S 0.39585(9) 0.69609(8) 0.33764(8) 0.0421(3) Uani 1 1 d .
S2 S -0.19367(11) 0.18904(9) 0.24015(7) 0.0510(3) Uani 1 1 d .
O1 O 0.2680(2) 0.2157(2) 0.3609(2) 0.0470(6) Uani 1 1 d .
O2 O 0.5204(2) 0.2323(2) 0.3591(2) 0.0447(6) Uani 1 1 d .
O3 O -0.0429(3) 0.3408(2) -0.05209(19) 0.0423(6) Uani 1 1 d .
O4 O -0.1149(3) 0.0941(2) -0.12686(18) 0.0403(6) Uani 1 1 d .
N1 N 0.4296(3) 0.4309(3) 0.3540(2) 0.0332(6) Uani 1 1 d D
H1N H 0.526(3) 0.469(4) 0.353(3) 0.040 Uiso 1 1 d D
N2 N 0.1826(3) 0.4664(3) 0.3500(2) 0.0323(6) Uani 1 1 d D
H2N H 0.163(4) 0.374(2) 0.354(3) 0.039 Uiso 1 1 d D
N3 N -0.0819(3) 0.4107(3) 0.1573(2) 0.0332(6) Uani 1 1 d D
H3N H -0.048(4) 0.447(4) 0.103(2) 0.040 Uiso 1 1 d D
N4 N -0.1510(3) 0.1754(3) 0.0386(2) 0.0344(6) Uani 1 1 d D
H4N H -0.199(4) 0.082(2) 0.030(3) 0.041 Uiso 1 1 d D
C1 C 0.4979(4) 0.0773(4) 0.3592(4) 0.0549(10) Uani 1 1 d .
H1A H 0.4600 0.0589 0.4235 0.082 Uiso 1 1 calc R
H1B H 0.5985 0.0506 0.3658 0.082 Uiso 1 1 calc R
H1C H 0.4202 0.0180 0.2885 0.082 Uiso 1 1 calc R
C2 C 0.3947(3) 0.2853(3) 0.3583(3) 0.0346(7) Uani 1 1 d .
C3 C 0.3289(3) 0.5245(3) 0.3481(2) 0.0309(7) Uani 1 1 d .
C4 C 0.0651(3) 0.5474(3) 0.3528(2) 0.0294(6) Uani 1 1 d .
C5 C 0.0793(3) 0.6501(3) 0.4513(2) 0.0323(7) Uani 1 1 d .
H5 H 0.1700 0.6712 0.5147 0.039 Uiso 1 1 calc R
C6 C -0.0393(3) 0.7212(3) 0.4565(3) 0.0360(7) Uani 1 1 d .
H6 H -0.0285 0.7929 0.5228 0.043 Uiso 1 1 calc R
C7 C -0.1742(3) 0.6878(4) 0.3647(3) 0.0377(7) Uani 1 1 d .
H7 H -0.2560 0.7357 0.3685 0.045 Uiso 1 1 calc R
C8 C -0.1888(3) 0.5839(3) 0.2671(3) 0.0361(7) Uani 1 1 d .
H8 H -0.2812 0.5606 0.2048 0.043 Uiso 1 1 calc R
C9 C -0.0690(3) 0.5136(3) 0.2602(2) 0.0298(6) Uani 1 1 d .
C10 C -0.1386(3) 0.2662(3) 0.1418(3) 0.0333(7) Uani 1 1 d .
C11 C -0.0971(3) 0.2154(3) -0.0483(3) 0.0332(7) Uani 1 1 d .
C12 C -0.0511(4) 0.1177(4) -0.2204(3) 0.0423(8) Uani 1 1 d .
H12A H -0.1066 0.1790 -0.2617 0.063 Uiso 1 1 calc R
H12B H -0.0655 0.0229 -0.2718 0.063 Uiso 1 1 calc R
H12C H 0.0616 0.1670 -0.1904 0.063 Uiso 1 1 calc R
N100 N 0.3296(3) 0.1314(3) 0.0070(2) 0.0415(7) Uani 1 1 d .
C101 C 0.4656(3) 0.4231(3) 0.0022(2) 0.0320(7) Uani 1 1 d .
C102 C 0.5064(4) 0.3028(4) -0.0528(3) 0.0434(8) Uani 1 1 d .
H102 H 0.5825 0.3177 -0.0930 0.052 Uiso 1 1 calc R
C103 C 0.4360(4) 0.1613(4) -0.0492(3) 0.0467(8) Uani 1 1 d .
H103 H 0.4650 0.0816 -0.0885 0.056 Uiso 1 1 calc R
C104 C 0.3547(4) 0.3912(4) 0.0611(3) 0.0391(7) Uani 1 1 d .
H104 H 0.3218 0.4682 0.1002 0.047 Uiso 1 1 calc R
C105 C 0.2929(4) 0.2464(3) 0.0622(3) 0.0408(8) Uani 1 1 d .
H105 H 0.2203 0.2281 0.1046 0.049 Uiso 1 1 calc R

loop_
_atom_site_aniso_label
_atom_site_aniso_U_11
_atom_site_aniso_U_22
_atom_site_aniso_U_33
_atom_site_aniso_U_23
_atom_site_aniso_U_13
_atom_site_aniso_U_12
S1 0.0369(5) 0.0335(5) 0.0640(6) 0.0180(4) 0.0253(4) 0.0080(3)
S2 0.0717(6) 0.0394(5) 0.0369(5) 0.0093(4) 0.0246(4) -0.0085(4)
O1 0.0371(12) 0.0346(12) 0.0728(17) 0.0130(11) 0.0240(11) 0.0063(10)
O2 0.0405(12) 0.0377(13) 0.0680(16) 0.0218(11) 0.0257(11) 0.0167(10)
O3 0.0591(14) 0.0251(11) 0.0400(13) 0.0059(9) 0.0219(11) -0.0033(9)
O4 0.0559(13) 0.0285(11) 0.0344(12) 0.0039(9) 0.0205(10) -0.0002(9)
N1 0.0282(12) 0.0317(13) 0.0410(15) 0.0099(11) 0.0142(10) 0.0042(10)
N2 0.0288(12) 0.0277(13) 0.0412(14) 0.0075(11) 0.0145(10) 0.0040(10)
N3 0.0396(13) 0.0301(13) 0.0274(13) 0.0056(10) 0.0131(11) 0.0001(10)
N4 0.0436(14) 0.0245(12) 0.0330(13) 0.0066(10) 0.0165(11) -0.0029(10)
C1 0.059(2) 0.0378(19) 0.083(3) 0.0226(19) 0.034(2) 0.0209(16)
C2 0.0342(15) 0.0363(17) 0.0365(17) 0.0092(13) 0.0146(12) 0.0101(13)
C3 0.0271(13) 0.0368(16) 0.0286(15) 0.0063(12) 0.0108(11) 0.0055(11)
C4 0.0256(13) 0.0294(14) 0.0346(16) 0.0102(12) 0.0123(11) 0.0035(11)
C5 0.0298(14) 0.0360(16) 0.0284(15) 0.0076(12) 0.0070(11) 0.0037(12)
C6 0.0389(16) 0.0360(17) 0.0344(16) 0.0049(13) 0.0173(13) 0.0075(13)
C7 0.0301(14) 0.0433(18) 0.0433(18) 0.0099(14) 0.0162(13) 0.0107(13)
C8 0.0276(14) 0.0384(17) 0.0397(17) 0.0114(14) 0.0075(12) 0.0038(12)
C9 0.0305(14) 0.0290(15) 0.0294(15) 0.0070(12) 0.0129(11) 0.0014(11)
C10 0.0312(14) 0.0328(16) 0.0318(16) 0.0067(12) 0.0096(12) -0.0011(12)
C11 0.0364(15) 0.0282(16) 0.0322(16) 0.0052(12) 0.0115(12) 0.0014(12)
C12 0.0575(19) 0.0337(17) 0.0388(18) 0.0071(14) 0.0265(15) 0.0047(14)
N100 0.0471(15) 0.0309(14) 0.0412(15) 0.0117(12) 0.0108(12) -0.0024(11)
C101 0.0306(14) 0.0304(16) 0.0281(15) 0.0112(12) 0.0002(11) -0.0007(12)
C102 0.0419(17) 0.0342(17) 0.058(2) 0.0189(15) 0.0202(15) 0.0051(13)
C103 0.0506(18) 0.0300(17) 0.063(2) 0.0132(16) 0.0251(17) 0.0056(14)
C104 0.0485(17) 0.0312(16) 0.0348(17) 0.0044(13) 0.0171(14) 0.0005(13)
C105 0.0432(17) 0.0381(18) 0.0358(17) 0.0091(14) 0.0151(14) -0.0066(14)

loop_
_atom_type_symbol
_atom_type_description
_atom_type_scat_dispersion_real
_atom_type_scat_dispersion_imag
_atom_type_scat_source
C C 0.0181 0.0091 'International Tables Vol C Tables 4.2.6.8 and 6.1.1.4'
H H 0.0000 0.0000 'International Tables Vol C Tables 4.2.6.8 and 6.1.1.4'
N N 0.0311 0.0180 'International Tables Vol C Tables 4.2.6.8 and 6.1.1.4'
O O 0.0492 0.0322 'International Tables Vol C Tables 4.2.6.8 and 6.1.1.4'
S S 0.3331 0.5567 'International Tables Vol C Tables 4.2.6.8 and 6.1.1.4'

loop_
_geom_angle_atom_site_label_1
_geom_angle_atom_site_label_2
_geom_angle_atom_site_label_3
_geom_angle
_geom_angle_site_symmetry_3
C2 O2 C1 115.6(2) .
C11 O4 C12 115.2(2) .
C2 N1 C3 127.8(2) .
C2 N1 H1N 116(2) .
C3 N1 H1N 116(2) .
C3 N2 C4 124.1(2) .
C3 N2 H2N 115(2) .
C4 N2 H2N 121(2) .
C10 N3 C9 122.1(2) .
C10 N3 H3N 121(2) .
C9 N3 H3N 117(2) .
C11 N4 C10 127.1(2) .
C11 N4 H4N 119(2) .
C10 N4 H4N 114(2) .
O2 C1 H1A 109.5 .
O2 C1 H1B 109.5 .
H1A C1 H1B 109.5 .
O2 C1 H1C 109.5 .
H1A C1 H1C 109.5 .
H1B C1 H1C 109.5 .
O1 C2 O2 125.0(3) .
O1 C2 N1 125.0(3) .
O2 C2 N1 109.9(2) .
N2 C3 N1 115.6(3) .
N2 C3 S1 125.1(2) .
N1 C3 S1 119.3(2) .
C9 C4 C5 120.4(3) .
C9 C4 N2 119.4(3) .
C5 C4 N2 120.0(2) .
C6 C5 C4 119.9(3) .
C6 C5 H5 120.0 .
C4 C5 H5 120.0 .
C5 C6 C7 120.1(3) .
C5 C6 H6 119.9 .
C7 C6 H6 119.9 .
C8 C7 C6 119.7(3) .
C8 C7 H7 120.1 .
C6 C7 H7 120.1 .
C7 C8 C9 120.6(3) .
C7 C8 H8 119.7 .
C9 C8 H8 119.7 .
C4 C9 C8 119.1(3) .
C4 C9 N3 120.5(3) .
C8 C9 N3 120.3(3) .
N3 C10 N4 118.2(3) .
N3 C10 S2 123.5(2) .
N4 C10 S2 118.3(2) .
O3 C11 O4 126.1(3) .
O3 C11 N4 125.2(3) .
O4 C11 N4 108.7(2) .
O4 C12 H12A 109.5 .
O4 C12 H12B 109.5 .
H12A C12 H12B 109.5 .
O4 C12 H12C 109.5 .
H12A C12 H12C 109.5 .
H12B C12 H12C 109.5 .
C105 N100 C103 116.5(3) .
C102 C101 C104 116.0(3) .
C102 C101 C101 122.2(3) 2_665
C104 C101 C101 121.8(4) 2_665
C103 C102 C101 120.3(3) .
C103 C102 H102 119.9 .
C101 C102 H102 119.9 .
N100 C103 C102 123.5(3) .
N100 C103 H103 118.3 .
C102 C103 H103 118.3 .
C105 C104 C101 119.8(3) .
C105 C104 H104 120.1 .
C101 C104 H104 120.1 .
N100 C105 C104 123.9(3) .
N100 C105 H105 118.1 .
C104 C105 H105 118.1 .

loop_
_geom_bond_atom_site_label_1
_geom_bond_atom_site_label_2
_geom_bond_distance
_geom_bond_site_symmetry_2
S1 C3 1.674(3) .
S2 C10 1.671(3) .
O1 C2 1.216(4) .
O2 C2 1.332(4) .
O2 C1 1.457(4) .
O3 C11 1.217(4) .
O4 C11 1.337(4) .
O4 C12 1.460(4) .
N1 C2 1.380(4) .
N1 C3 1.397(4) .
N1 H1N 0.880(18) .
N2 C3 1.336(4) .
N2 C4 1.438(4) .
N2 H2N 0.882(19) .
N3 C10 1.337(4) .
N3 C9 1.441(4) .
N3 H3N 0.903(18) .
N4 C11 1.381(4) .
N4 C10 1.391(4) .
N4 H4N 0.889(19) .
C1 H1A 0.9800 .
C1 H1B 0.9800 .
C1 H1C 0.9800 .
C4 C9 1.394(4) .
C4 C5 1.397(4) .
C5 C6 1.387(4) .
C5 H5 0.9500 .
C6 C7 1.393(4) .
C6 H6 0.9500 .
C7 C8 1.393(4) .
C7 H7 0.9500 .
C8 C9 1.396(4) .
C8 H8 0.9500 .
C12 H12A 0.9800 .
C12 H12B 0.9800 .
C12 H12C 0.9800 .
N100 C105 1.337(4) .
N100 C103 1.340(5) .
C101 C102 1.397(5) .
C101 C104 1.402(4) .
C101 C101 1.496(6) 2_665
C102 C103 1.392(5) .
C102 H102 0.9500 .
C103 H103 0.9500 .
C104 C105 1.392(4) .
C104 H104 0.9500 .
C105 H105 0.9500 .

loop_
_geom_hbond_atom_site_label_D
_geom_hbond_atom_site_label_H
_geom_hbond_atom_site_label_A
_geom_hbond_distance_DH
_geom_hbond_distance_HA
_geom_hbond_distance_DA
_geom_hbond_angle_DHA
_geom_hbond_site_symmetry_A
N2 H2N O1 0.882(19) 1.94(3) 2.677(3) 140(3) .
N3 H3N O3 0.903(18) 2.05(3) 2.719(3) 130(3) .
N3 H3N O3 0.903(18) 2.29(3) 3.074(3) 144(3) 2_565
N4 H4N N100 0.889(19) 2.05(2) 2.937(4) 173(3) 2

loop_
_geom_torsion_atom_site_label_1
_geom_torsion_atom_site_label_2
_geom_torsion_atom_site_label_3
_geom_torsion_atom_site_label_4
_geom_torsion
_geom_torsion_site_symmetry_1
C1 O2 C2 O1 2.2(5) .
C1 O2 C2 N1 -177.8(3) .
C3 N1 C2 O1 -2.3(5) .
C3 N1 C2 O2 177.7(3) .
C4 N2 C3 N1 175.4(3) .
C4 N2 C3 S1 -5.4(4) .
C2 N1 C3 N2 2.0(4) .
C2 N1 C3 S1 -177.2(2) .
C3 N2 C4 C9 113.8(3) .
C3 N2 C4 C5 -71.7(4) .
C9 C4 C5 C6 -1.3(4) .
N2 C4 C5 C6 -175.7(3) .
C4 C5 C6 C7 1.6(5) .
C5 C6 C7 C8 -0.7(5) .
C6 C7 C8 C9 -0.4(5) .
C5 C4 C9 C8 0.1(4) .
N2 C4 C9 C8 174.6(2) .
C5 C4 C9 N3 178.3(2) .
N2 C4 C9 N3 -7.2(4) .
C7 C8 C9 C4 0.7(4) .
C7 C8 C9 N3 -177.4(3) .
C10 N3 C9 C4 86.9(3) .
C10 N3 C9 C8 -94.9(4) .
C9 N3 C10 N4 178.2(2) .
C9 N3 C10 S2 -2.3(4) .
C11 N4 C10 N3 6.7(5) .
C11 N4 C10 S2 -172.8(2) .
C12 O4 C11 O3 4.9(5) .
C12 O4 C11 N4 -175.2(3) .
C10 N4 C11 O3 -7.4(5) .
C10 N4 C11 O4 172.7(3) .
C104 C101 C102 C103 1.2(5) .
C101 C101 C102 C103 -178.1(3) 2_665
C105 N100 C103 C102 -0.6(5) .
C101 C102 C103 N100 -1.0(6) .
C102 C101 C104 C105 0.1(4) .
C101 C101 C104 C105 179.5(3) 2_665
C103 N100 C105 C104 2.0(5) .
C101 C104 C105 N100 -1.8(5) .
